data_4339434
loop_
_publ_author_name
'Nowicka, Beata'
'Rams, Micha\/l'
'Stadnicka, Katarzyna'
'Sieklucka, Barbara'

_publ_section_title
;
 Reversible guest-induced magnetic and structural
 single-crystal-to-single-crystal transformation in microporous
 coordination network {[Ni(cyclam)]3[W(CN)8]2}n.
;
_journal_issue 20
_journal_name_full 'Inorganic chemistry'
_journal_page_first 8123
_journal_page_last 8125
_journal_paper_doi 10.1021/ic701168x
_journal_volume 46
_journal_year 2007
_chemical_formula_sum 'C46 H72 N28 Ni3 W2'
_chemical_formula_weight 1561.15
_chemical_name_systematic
;
 [Ni(cyklam)]3 [W(CN)8]2
;
_space_group_IT_number 2
_symmetry_cell_setting triclinic
_symmetry_space_group_name_Hall '-P 1'
_symmetry_space_group_name_H-M 'P -1'
_atom_sites_solution_hydrogens geom
_atom_sites_solution_primary direct
_atom_sites_solution_secondary difmap
_audit_creation_method SHELXL-97
_cell_angle_alpha 60.446(5)
_cell_angle_beta 87.419(4)
_cell_angle_gamma 89.916(3)
_cell_formula_units_Z 1
_cell_length_a 9.0677(6)
_cell_length_b 15.2210(10)
_cell_length_c 15.8788(10)
_cell_measurement_reflns_used 3417
_cell_measurement_temperature 100(2)
_cell_measurement_theta_max 42.106
_cell_measurement_theta_min 2.910
_cell_volume 1904.0(2)
_computing_cell_refinement 'HKL Scalepack (Otwinowski & Minor, 1997)'
_computing_data_collection 'Collect (Nonius BV, 1997-2000)'
_computing_data_reduction 'HKL DENZO and Scalepack (Otwinowski & Minor, 1997)'
_computing_molecular_graphics 'Ortep3 (Farrugia)'
_computing_publication_material 'SHELXL-97 (Sheldrick, 1997)'
_computing_structure_refinement 'SHELXL-97 (Sheldrick, 1997)'
_computing_structure_solution 'SIR-92 (ALTOMARE et al., 1994)'
_diffrn_ambient_temperature 100(2)
_diffrn_detector_area_resol_mean 9
_diffrn_measured_fraction_theta_full 0.719
_diffrn_measured_fraction_theta_max 0.719
_diffrn_measurement_device '95mm CCD camera on \k-goniostat'
_diffrn_measurement_device_type KappaCCD
_diffrn_measurement_method '\o scans at chi = 55 deg'
_diffrn_radiation_monochromator 'horizontally mounted graphite crystal'
_diffrn_radiation_source 'fine-focus sealed tube'
_diffrn_radiation_type MoK\a
_diffrn_radiation_wavelength 0.71073
_diffrn_reflns_av_R_equivalents 0.0470
_diffrn_reflns_av_sigmaI/netI 0.0789
_diffrn_reflns_limit_h_max 12
_diffrn_reflns_limit_h_min -11
_diffrn_reflns_limit_k_max 14
_diffrn_reflns_limit_k_min -22
_diffrn_reflns_limit_l_max 18
_diffrn_reflns_limit_l_min -22
_diffrn_reflns_number 11436
_diffrn_reflns_theta_full 31.84
_diffrn_reflns_theta_max 31.84
_diffrn_reflns_theta_min 3.37
_exptl_absorpt_coefficient_mu 3.783
_exptl_absorpt_correction_T_max 0.9454
_exptl_absorpt_correction_T_min 0.2995
_exptl_absorpt_correction_type multi-scan
_exptl_absorpt_process_details 'HKL DENZO and Scalepack (Otwinowski & Minor, 1997)'
_exptl_crystal_colour brown
_exptl_crystal_density_diffrn 1.362
_exptl_crystal_density_method 'not measured'
_exptl_crystal_description needle
_exptl_crystal_F_000 776
_exptl_crystal_size_max 0.42
_exptl_crystal_size_mid 0.09
_exptl_crystal_size_min 0.02
_refine_diff_density_max 2.898
_refine_diff_density_min -2.604
_refine_diff_density_rms 0.183
_refine_ls_extinction_method none
_refine_ls_goodness_of_fit_ref 1.021
_refine_ls_hydrogen_treatment constr
_refine_ls_matrix_type full
_refine_ls_number_parameters 380
_refine_ls_number_reflns 9397
_refine_ls_number_restraints 6
_refine_ls_restrained_S_all 1.021
_refine_ls_R_factor_all 0.0731
_refine_ls_R_factor_gt 0.0519
_refine_ls_shift/su_max 0.001
_refine_ls_shift/su_mean 0.000
_refine_ls_structure_factor_coef Fsqd
_refine_ls_weighting_details 'w=1/[\s^2^(Fo^2^)+(0.0414P)^2^+9.1360P] where P=(Fo^2^+2Fc^2^)/3'
_refine_ls_weighting_scheme calc
_refine_ls_wR_factor_gt 0.1099
_refine_ls_wR_factor_ref 0.1210
_reflns_number_gt 7617
_reflns_number_total 9397
_reflns_threshold_expression >2sigma(I)
_cod_data_source_file ic701168x-file001.cif
_cod_data_source_block 1
_cod_depositor_comments
;
The following automatic conversions were performed:

'_symmetry_cell_setting' value 'Triclinic' changed to 'triclinic'
according to
/usr/data/users/saulius/automatic-downloads/retrospective/ACS/lib/dictionaries/cif_core.dic
dictionary named 'cif_core.dic' version 2.4.2 from
2011-04-26.

'_exptl_absorpt_correction_type' value 'Multi-scan'
changed to 'multi-scan' according to
/usr/data/users/saulius/automatic-downloads/retrospective/ACS/lib/dictionaries/cif_core.dic
dictionary named 'cif_core.dic' version 2.4.2 from 2011-04-26.

Automatic conversion script
Id: cif_fix_values 2281 2013-09-26 08:29:07Z andrius 
;
_cod_database_code 4339434

loop_
_symmetry_equiv_pos_as_xyz
'x, y, z'
'-x, -y, -z'

loop_
_atom_site_label
_atom_site_type_symbol
_atom_site_fract_x
_atom_site_fract_y
_atom_site_fract_z
_atom_site_U_iso_or_equiv
_atom_site_adp_type
_atom_site_occupancy
_atom_site_symmetry_multiplicity
_atom_site_calc_flag
_atom_site_refinement_flags
W1 W 0.68462(3) -0.178659(16) -0.147183(16) 0.01905(7) Uani 1 1 d .
Ni2 Ni 1.0000 0.0000 0.0000 0.0206(2) Uani 1 2 d S
Ni3 Ni 1.0000 -0.5000 0.0000 0.0202(2) Uani 1 2 d S
Ni4 Ni 0.5000 0.0000 -0.5000 0.0237(2) Uani 1 2 d S
C11 C 0.8352(7) -0.1293(4) -0.0772(4) 0.0216(11) Uani 1 1 d .
N11 N 0.9123(6) -0.1002(3) -0.0402(4) 0.0238(10) Uani 1 1 d .
C12 C 0.5818(7) -0.2347(4) -0.0048(4) 0.0228(12) Uani 1 1 d .
N12 N 0.5289(6) -0.2664(4) 0.0732(4) 0.0325(12) Uani 1 1 d .
C13 C 0.8101(7) -0.3090(4) -0.0524(4) 0.0214(11) Uani 1 1 d .
N13 N 0.8775(6) -0.3792(3) -0.0083(3) 0.0235(10) Uani 1 1 d .
C14 C 0.6048(7) -0.3108(4) -0.1483(4) 0.0223(12) Uani 1 1 d .
N14 N 0.5757(6) -0.3828(4) -0.1517(4) 0.0318(12) Uani 1 1 d .
C15 C 0.8865(8) -0.1692(4) -0.2299(5) 0.0284(14) Uani 1 1 d .
N15 N 0.9932(7) -0.1695(4) -0.2722(4) 0.0338(13) Uani 1 1 d .
C16 C 0.6267(7) -0.1306(4) -0.2932(4) 0.0216(11) Uani 1 1 d .
N16 N 0.5884(6) -0.0995(4) -0.3711(4) 0.0262(11) Uani 1 1 d .
C17 C 0.6969(7) -0.0144(4) -0.2242(4) 0.0271(13) Uani 1 1 d .
N17 N 0.7045(7) 0.0716(4) -0.2658(4) 0.0388(14) Uani 1 1 d .
C18 C 0.4576(7) -0.1361(4) -0.1616(4) 0.0236(12) Uani 1 1 d .
N18 N 0.3351(7) -0.1096(4) -0.1736(4) 0.0302(12) Uani 1 1 d .
N21 N 0.7994(6) -0.0037(4) 0.0701(4) 0.0276(11) Uani 1 1 d D
H21 H 0.815(8) 0.028(5) 0.102(4) 0.033 Uiso 1 1 d D
C22 C 0.6973(8) 0.0548(5) -0.0075(5) 0.0315(14) Uani 1 1 d .
H22A H 0.6102 0.0738 0.0193 0.038 Uiso 1 1 calc R
H22B H 0.6627 0.0134 -0.0354 0.038 Uiso 1 1 calc R
C23 C 0.7776(8) 0.1484(5) -0.0850(5) 0.0335(15) Uani 1 1 d .
H23A H 0.7122 0.1873 -0.1389 0.040 Uiso 1 1 calc R
H23B H 0.8069 0.1918 -0.0581 0.040 Uiso 1 1 calc R
N24 N 0.9102(6) 0.1180(4) -0.1211(4) 0.0271(11) Uani 1 1 d D
H24 H 0.880(8) 0.090(5) -0.154(4) 0.033 Uiso 1 1 d D
C25 C 1.0143(8) 0.2016(5) -0.1836(5) 0.0306(14) Uani 1 1 d .
H25A H 1.0485 0.2342 -0.1471 0.037 Uiso 1 1 calc R
H25B H 0.9629 0.2528 -0.2403 0.037 Uiso 1 1 calc R
C26 C 1.1461(8) 0.1653(5) -0.2184(5) 0.0342(15) Uani 1 1 d .
H26A H 1.1978 0.2250 -0.2727 0.041 Uiso 1 1 calc R
H26B H 1.1096 0.1228 -0.2446 0.041 Uiso 1 1 calc R
C27 C 1.2587(8) 0.1051(5) -0.1432(5) 0.0308(14) Uani 1 1 d .
H27A H 1.3490 0.0979 -0.1764 0.037 Uiso 1 1 calc R
H27B H 1.2863 0.1429 -0.1100 0.037 Uiso 1 1 calc R
N31 N 1.0814(6) -0.4034(4) -0.1405(4) 0.0249(10) Uani 1 1 d D
H31 H 1.019(6) -0.355(4) -0.157(5) 0.030 Uiso 1 1 d D
C32 C 1.2346(7) -0.3771(5) -0.1314(4) 0.0293(13) Uani 1 1 d .
H32A H 1.2696 -0.3154 -0.1914 0.035 Uiso 1 1 calc R
H32B H 1.3010 -0.4328 -0.1213 0.035 Uiso 1 1 calc R
C33 C 1.2363(7) -0.3591(4) -0.0455(5) 0.0296(13) Uani 1 1 d .
H33A H 1.3382 -0.3428 -0.0369 0.036 Uiso 1 1 calc R
H33B H 1.1733 -0.3014 -0.0571 0.036 Uiso 1 1 calc R
N34 N 1.1805(6) -0.4511(4) 0.0420(4) 0.0259(11) Uani 1 1 d D
H34 H 1.240(7) -0.502(4) 0.059(5) 0.031 Uiso 1 1 d D
C35 C 1.1553(8) -0.4360(5) 0.1270(5) 0.0342(15) Uani 1 1 d .
H35A H 1.0875 -0.3793 0.1100 0.041 Uiso 1 1 calc R
H35B H 1.2503 -0.4176 0.1433 0.041 Uiso 1 1 calc R
C36 C 1.0901(8) -0.5300(5) 0.2149(5) 0.0360(15) Uani 1 1 d .
H36A H 1.0954 -0.5205 0.2720 0.043 Uiso 1 1 calc R
H36B H 1.1530 -0.5877 0.2262 0.043 Uiso 1 1 calc R
C37 C 0.9304(8) -0.5585(5) 0.2093(5) 0.0341(15) Uani 1 1 d .
H37A H 0.8926 -0.6111 0.2744 0.041 Uiso 1 1 calc R
H37B H 0.8682 -0.4985 0.1887 0.041 Uiso 1 1 calc R
N41 N 0.5273(7) 0.1145(4) -0.4662(4) 0.0328(12) Uani 1 1 d D
H41 H 0.537(9) 0.080(5) -0.404(2) 0.039 Uiso 1 1 d D
C42 C 0.6556(9) 0.1748(5) -0.5265(5) 0.0415(17) Uani 1 1 d .
H42A H 0.6941 0.2168 -0.5003 0.050 Uiso 1 1 calc R
H42B H 0.6259 0.2204 -0.5934 0.050 Uiso 1 1 calc R
C43 C 0.7741(9) 0.1062(6) -0.5278(6) 0.0438(18) Uani 1 1 d .
H43A H 0.8596 0.1468 -0.5701 0.053 Uiso 1 1 calc R
H43B H 0.8080 0.0631 -0.4615 0.053 Uiso 1 1 calc R
N44 N 0.7120(7) 0.0421(4) -0.5650(4) 0.0342(13) Uani 1 1 d D
H44 H 0.704(9) 0.082(5) -0.627(3) 0.041 Uiso 1 1 d D
C45 C 0.8071(9) -0.0423(6) -0.5501(5) 0.0412(17) Uani 1 1 d .
H45A H 0.8249 -0.0838 -0.4802 0.049 Uiso 1 1 calc R
H45B H 0.9037 -0.0151 -0.5854 0.049 Uiso 1 1 calc R
C46 C 0.7382(9) -0.1089(6) -0.5853(5) 0.0438(19) Uani 1 1 d .
H46A H 0.8153 -0.1537 -0.5880 0.053 Uiso 1 1 calc R
H46B H 0.7077 -0.0649 -0.6523 0.053 Uiso 1 1 calc R
C47 C 0.6052(9) -0.1745(5) -0.5246(5) 0.0425(19) Uani 1 1 d .
H47A H 0.5831 -0.2245 -0.5453 0.051 Uiso 1 1 calc R
H47B H 0.6300 -0.2121 -0.4556 0.051 Uiso 1 1 calc R

loop_
_atom_site_aniso_label
_atom_site_aniso_U_11
_atom_site_aniso_U_22
_atom_site_aniso_U_33
_atom_site_aniso_U_23
_atom_site_aniso_U_13
_atom_site_aniso_U_12
W1 0.02066(15) 0.01939(10) 0.02045(11) -0.01210(8) -0.00491(8) 0.00051(8)
Ni2 0.0213(6) 0.0225(5) 0.0243(5) -0.0161(4) -0.0032(4) -0.0004(4)
Ni3 0.0204(6) 0.0179(4) 0.0238(5) -0.0113(4) -0.0030(4) -0.0001(4)
Ni4 0.0249(7) 0.0295(5) 0.0196(5) -0.0141(4) -0.0044(4) 0.0035(4)
C11 0.027(4) 0.019(2) 0.022(3) -0.012(2) -0.005(2) 0.003(2)
N11 0.025(3) 0.022(2) 0.028(2) -0.015(2) 0.000(2) -0.0006(19)
C12 0.018(3) 0.028(3) 0.024(3) -0.014(2) -0.009(2) 0.007(2)
N12 0.027(3) 0.042(3) 0.026(3) -0.016(2) 0.000(2) 0.003(2)
C13 0.021(4) 0.025(3) 0.024(3) -0.016(2) 0.003(2) -0.005(2)
N13 0.028(3) 0.018(2) 0.025(2) -0.0104(19) -0.004(2) 0.0015(19)
C14 0.017(3) 0.019(2) 0.033(3) -0.014(2) -0.008(2) 0.003(2)
N14 0.024(3) 0.035(3) 0.046(3) -0.026(3) -0.010(2) 0.005(2)
C15 0.033(4) 0.023(3) 0.030(3) -0.013(2) -0.006(3) -0.001(2)
N15 0.033(4) 0.033(3) 0.029(3) -0.011(2) 0.003(2) 0.001(2)
C16 0.019(3) 0.026(3) 0.023(3) -0.014(2) -0.004(2) 0.003(2)
N16 0.023(3) 0.035(3) 0.026(2) -0.019(2) -0.006(2) 0.007(2)
C17 0.029(4) 0.026(3) 0.034(3) -0.019(3) -0.013(3) 0.003(2)
N17 0.056(4) 0.024(3) 0.035(3) -0.012(2) -0.019(3) 0.001(2)
C18 0.023(4) 0.028(3) 0.026(3) -0.018(2) -0.002(2) 0.007(2)
N18 0.034(4) 0.033(3) 0.028(3) -0.019(2) 0.001(2) -0.004(2)
N21 0.029(3) 0.031(3) 0.034(3) -0.024(2) 0.001(2) -0.005(2)
C22 0.027(4) 0.036(3) 0.041(4) -0.026(3) -0.005(3) 0.004(3)
C23 0.035(4) 0.032(3) 0.043(4) -0.026(3) -0.011(3) 0.007(3)
N24 0.032(3) 0.026(2) 0.029(3) -0.018(2) -0.008(2) -0.001(2)
C25 0.035(4) 0.027(3) 0.031(3) -0.015(3) -0.004(3) 0.002(3)
C26 0.041(5) 0.030(3) 0.030(3) -0.014(3) 0.006(3) -0.004(3)
C27 0.028(4) 0.033(3) 0.038(3) -0.023(3) 0.007(3) -0.007(3)
N31 0.020(3) 0.026(2) 0.028(3) -0.013(2) -0.002(2) 0.0011(19)
C32 0.026(4) 0.029(3) 0.029(3) -0.012(3) 0.006(3) -0.007(3)
C33 0.022(4) 0.026(3) 0.041(4) -0.017(3) -0.002(3) -0.003(2)
N34 0.027(3) 0.025(2) 0.030(3) -0.016(2) -0.003(2) 0.001(2)
C35 0.041(5) 0.033(3) 0.038(4) -0.024(3) -0.010(3) 0.004(3)
C36 0.041(5) 0.041(4) 0.030(3) -0.020(3) -0.009(3) 0.001(3)
C37 0.032(4) 0.038(4) 0.034(3) -0.019(3) -0.002(3) 0.003(3)
N41 0.041(4) 0.034(3) 0.025(3) -0.015(2) -0.008(2) 0.004(2)
C42 0.048(5) 0.038(4) 0.040(4) -0.020(3) -0.009(3) -0.006(3)
C43 0.033(5) 0.051(4) 0.043(4) -0.019(4) -0.004(3) -0.010(3)
N44 0.034(4) 0.038(3) 0.028(3) -0.015(2) -0.002(2) 0.001(2)
C45 0.034(5) 0.047(4) 0.031(3) -0.011(3) 0.005(3) 0.010(3)
C46 0.046(5) 0.051(4) 0.031(3) -0.018(3) -0.003(3) 0.027(4)
C47 0.064(6) 0.036(4) 0.037(4) -0.026(3) -0.014(4) 0.020(3)

loop_
_atom_type_symbol
_atom_type_description
_atom_type_scat_dispersion_real
_atom_type_scat_dispersion_imag
_atom_type_scat_source
C C 0.0033 0.0016 'International Tables Vol C Tables 4.2.6.8 and 6.1.1.4'
H H 0.0000 0.0000 'International Tables Vol C Tables 4.2.6.8 and 6.1.1.4'
N N 0.0061 0.0033 'International Tables Vol C Tables 4.2.6.8 and 6.1.1.4'
Ni Ni 0.3393 1.1124 'International Tables Vol C Tables 4.2.6.8 and 6.1.1.4'
W W -0.8490 6.8722 'International Tables Vol C Tables 4.2.6.8 and 6.1.1.4'

loop_
_geom_angle_atom_site_label_1
_geom_angle_atom_site_label_2
_geom_angle_atom_site_label_3
_geom_angle
_geom_angle_site_symmetry_1
_geom_angle_site_symmetry_3
C18 W1 C14 84.7(2) . .
C18 W1 C12 71.4(2) . .
C14 W1 C12 89.4(2) . .
C18 W1 C16 71.3(2) . .
C14 W1 C16 73.4(2) . .
C12 W1 C16 140.0(2) . .
C18 W1 C11 121.7(2) . .
C14 W1 C11 142.6(2) . .
C12 W1 C11 76.8(2) . .
C16 W1 C11 136.8(2) . .
C18 W1 C15 142.9(2) . .
C14 W1 C15 93.1(2) . .
C12 W1 C15 145.7(2) . .
C16 W1 C15 72.6(2) . .
C11 W1 C15 80.7(2) . .
C18 W1 C13 137.2(2) . .
C14 W1 C13 69.8(2) . .
C12 W1 C13 74.5(2) . .
C16 W1 C13 128.2(2) . .
C11 W1 C13 73.1(2) . .
C15 W1 C13 74.4(2) . .
C18 W1 C17 76.3(2) . .
C14 W1 C17 145.7(2) . .
C12 W1 C17 110.6(2) . .
C16 W1 C17 73.6(2) . .
C11 W1 C17 71.0(2) . .
C15 W1 C17 85.6(2) . .
C13 W1 C17 141.2(2) . .
N21 Ni2 N21 180.0(3) 2_755 .
N21 Ni2 N24 84.8(2) 2_755 2_755
N21 Ni2 N24 95.2(2) . 2_755
N21 Ni2 N24 95.2(2) 2_755 .
N21 Ni2 N24 84.8(2) . .
N24 Ni2 N24 180.0(5) 2_755 .
N21 Ni2 N11 90.26(19) 2_755 .
N21 Ni2 N11 89.74(19) . .
N24 Ni2 N11 91.44(18) 2_755 .
N24 Ni2 N11 88.56(18) . .
N21 Ni2 N11 89.74(19) 2_755 2_755
N21 Ni2 N11 90.26(19) . 2_755
N24 Ni2 N11 88.56(18) 2_755 2_755
N24 Ni2 N11 91.44(18) . 2_755
N11 Ni2 N11 180.00(19) . 2_755
N34 Ni3 N34 180.000(1) 2_745 .
N34 Ni3 N31 94.5(2) 2_745 .
N34 Ni3 N31 85.5(2) . .
N34 Ni3 N31 85.5(2) 2_745 2_745
N34 Ni3 N31 94.5(2) . 2_745
N31 Ni3 N31 180.0(5) . 2_745
N34 Ni3 N13 90.2(2) 2_745 2_745
N34 Ni3 N13 89.8(2) . 2_745
N31 Ni3 N13 92.16(19) . 2_745
N31 Ni3 N13 87.84(19) 2_745 2_745
N34 Ni3 N13 89.8(2) 2_745 .
N34 Ni3 N13 90.25(19) . .
N31 Ni3 N13 87.84(19) . .
N31 Ni3 N13 92.16(19) 2_745 .
N13 Ni3 N13 180.0 2_745 .
N16 Ni4 N16 180.0(2) . 2_654
N16 Ni4 N41 90.8(2) . 2_654
N16 Ni4 N41 89.2(2) 2_654 2_654
N16 Ni4 N41 89.2(2) . .
N16 Ni4 N41 90.8(2) 2_654 .
N41 Ni4 N41 180.00(9) 2_654 .
N16 Ni4 N44 90.2(2) . 2_654
N16 Ni4 N44 89.8(2) 2_654 2_654
N41 Ni4 N44 85.2(2) 2_654 2_654
N41 Ni4 N44 94.8(2) . 2_654
N16 Ni4 N44 89.8(2) . .
N16 Ni4 N44 90.2(2) 2_654 .
N41 Ni4 N44 94.8(2) 2_654 .
N41 Ni4 N44 85.2(2) . .
N44 Ni4 N44 180.00(15) 2_654 .
N11 C11 W1 177.5(5) . .
C11 N11 Ni2 157.9(5) . .
N12 C12 W1 178.5(5) . .
N13 C13 W1 174.6(5) . .
C13 N13 Ni3 149.7(4) . .
N14 C14 W1 173.3(5) . .
N15 C15 W1 176.4(5) . .
N16 C16 W1 174.8(5) . .
C16 N16 Ni4 158.1(4) . .
N17 C17 W1 178.9(6) . .
N18 C18 W1 177.1(5) . .
C22 N21 C27 114.0(5) . 2_755
C22 N21 Ni2 105.8(4) . .
C27 N21 Ni2 115.9(4) 2_755 .
C22 N21 H21 110(5) . .
C27 N21 H21 105(5) 2_755 .
Ni2 N21 H21 106(5) . .
N21 C22 C23 108.8(5) . .
N21 C22 H22A 109.9 . .
C23 C22 H22A 109.9 . .
N21 C22 H22B 109.9 . .
C23 C22 H22B 109.9 . .
H22A C22 H22B 108.3 . .
N24 C23 C22 108.8(5) . .
N24 C23 H23A 109.9 . .
C22 C23 H23A 109.9 . .
N24 C23 H23B 109.9 . .
C22 C23 H23B 109.9 . .
H23A C23 H23B 108.3 . .
C25 N24 C23 114.6(5) . .
C25 N24 Ni2 115.0(4) . .
C23 N24 Ni2 106.2(4) . .
C25 N24 H24 109(5) . .
C23 N24 H24 107(5) . .
Ni2 N24 H24 104(5) . .
N24 C25 C26 111.7(5) . .
N24 C25 H25A 109.3 . .
C26 C25 H25A 109.3 . .
N24 C25 H25B 109.3 . .
C26 C25 H25B 109.3 . .
H25A C25 H25B 107.9 . .
C25 C26 C27 116.4(5) . .
C25 C26 H26A 108.2 . .
C27 C26 H26A 108.2 . .
C25 C26 H26B 108.2 . .
C27 C26 H26B 108.2 . .
H26A C26 H26B 107.3 . .
N21 C27 C26 112.2(5) 2_755 .
N21 C27 H27A 109.2 2_755 .
C26 C27 H27A 109.2 . .
N21 C27 H27B 109.2 2_755 .
C26 C27 H27B 109.2 . .
H27A C27 H27B 107.9 . .
C37 N31 C32 113.4(5) 2_745 .
C37 N31 Ni3 115.7(4) 2_745 .
C32 N31 Ni3 105.6(4) . .
C37 N31 H31 107(4) 2_745 .
C32 N31 H31 115(5) . .
Ni3 N31 H31 100(5) . .
N31 C32 C33 108.2(5) . .
N31 C32 H32A 110.1 . .
C33 C32 H32A 110.1 . .
N31 C32 H32B 110.1 . .
C33 C32 H32B 110.1 . .
H32A C32 H32B 108.4 . .
N34 C33 C32 108.8(5) . .
N34 C33 H33A 109.9 . .
C32 C33 H33A 109.9 . .
N34 C33 H33B 109.9 . .
C32 C33 H33B 109.9 . .
H33A C33 H33B 108.3 . .
C33 N34 C35 113.0(5) . .
C33 N34 Ni3 105.4(4) . .
C35 N34 Ni3 116.4(4) . .
C33 N34 H34 113(5) . .
C35 N34 H34 107(5) . .
Ni3 N34 H34 102(5) . .
N34 C35 C36 112.1(5) . .
N34 C35 H35A 109.2 . .
C36 C35 H35A 109.2 . .
N34 C35 H35B 109.2 . .
C36 C35 H35B 109.2 . .
H35A C35 H35B 107.9 . .
C35 C36 C37 116.4(6) . .
C35 C36 H36A 108.2 . .
C37 C36 H36A 108.2 . .
C35 C36 H36B 108.2 . .
C37 C36 H36B 108.2 . .
H36A C36 H36B 107.3 . .
N31 C37 C36 111.7(5) 2_745 .
N31 C37 H37A 109.3 2_745 .
C36 C37 H37A 109.3 . .
N31 C37 H37B 109.3 2_745 .
C36 C37 H37B 109.3 . .
H37A C37 H37B 107.9 . .
C42 N41 C47 113.8(6) . 2_654
C42 N41 Ni4 105.5(4) . .
C47 N41 Ni4 115.0(4) 2_654 .
C42 N41 H41 117(5) . .
C47 N41 H41 103(5) 2_654 .
Ni4 N41 H41 101(5) . .
N41 C42 C43 109.8(6) . .
N41 C42 H42A 109.7 . .
C43 C42 H42A 109.7 . .
N41 C42 H42B 109.7 . .
C43 C42 H42B 109.7 . .
H42A C42 H42B 108.2 . .
N44 C43 C42 108.5(6) . .
N44 C43 H43A 110.0 . .
C42 C43 H43A 110.0 . .
N44 C43 H43B 110.0 . .
C42 C43 H43B 110.0 . .
H43A C43 H43B 108.4 . .
C45 N44 C43 113.2(6) . .
C45 N44 Ni4 115.0(4) . .
C43 N44 Ni4 105.3(4) . .
C45 N44 H44 109(5) . .
C43 N44 H44 106(5) . .
Ni4 N44 H44 108(5) . .
N44 C45 C46 112.0(6) . .
N44 C45 H45A 109.2 . .
C46 C45 H45A 109.2 . .
N44 C45 H45B 109.2 . .
C46 C45 H45B 109.2 . .
H45A C45 H45B 107.9 . .
C45 C46 C47 116.2(6) . .
C45 C46 H46A 108.2 . .
C47 C46 H46A 108.2 . .
C45 C46 H46B 108.2 . .
C47 C46 H46B 108.2 . .
H46A C46 H46B 107.4 . .
N41 C47 C46 112.4(6) 2_654 .
N41 C47 H47A 109.1 2_654 .
C46 C47 H47A 109.1 . .
N41 C47 H47B 109.1 2_654 .
C46 C47 H47B 109.1 . .
H47A C47 H47B 107.9 . .

loop_
_geom_bond_atom_site_label_1
_geom_bond_atom_site_label_2
_geom_bond_distance
_geom_bond_site_symmetry_2
W1 C18 2.145(7) .
W1 C14 2.147(5) .
W1 C12 2.148(6) .
W1 C16 2.150(5) .
W1 C11 2.151(5) .
W1 C15 2.167(7) .
W1 C13 2.167(6) .
W1 C17 2.175(6) .
Ni2 N21 2.076(5) 2_755
Ni2 N21 2.076(5) .
Ni2 N24 2.078(5) 2_755
Ni2 N24 2.078(5) .
Ni2 N11 2.092(4) .
Ni2 N11 2.092(4) 2_755
Ni3 N34 2.067(5) 2_745
Ni3 N34 2.067(5) .
Ni3 N31 2.074(5) .
Ni3 N31 2.074(5) 2_745
Ni3 N13 2.097(5) 2_745
Ni3 N13 2.097(5) .
Ni4 N16 2.052(5) .
Ni4 N16 2.052(5) 2_654
Ni4 N41 2.079(5) 2_654
Ni4 N41 2.079(5) .
Ni4 N44 2.084(6) 2_654
Ni4 N44 2.084(6) .
C11 N11 1.150(7) .
C12 N12 1.164(8) .
C13 N13 1.143(7) .
C14 N14 1.155(7) .
C15 N15 1.154(8) .
C16 N16 1.156(7) .
C17 N17 1.139(8) .
C18 N18 1.172(8) .
N21 C22 1.478(8) .
N21 C27 1.479(8) 2_755
N21 H21 0.87(3) .
C22 C23 1.506(9) .
C22 H22A 0.9900 .
C22 H22B 0.9900 .
C23 N24 1.478(8) .
C23 H23A 0.9900 .
C23 H23B 0.9900 .
N24 C25 1.473(8) .
N24 H24 0.87(3) .
C25 C26 1.509(9) .
C25 H25A 0.9900 .
C25 H25B 0.9900 .
C26 C27 1.529(10) .
C26 H26A 0.9900 .
C26 H26B 0.9900 .
C27 N21 1.479(8) 2_755
C27 H27A 0.9900 .
C27 H27B 0.9900 .
N31 C37 1.475(8) 2_745
N31 C32 1.480(8) .
N31 H31 0.87(3) .
C32 C33 1.518(9) .
C32 H32A 0.9900 .
C32 H32B 0.9900 .
C33 N34 1.472(8) .
C33 H33A 0.9900 .
C33 H33B 0.9900 .
N34 C35 1.483(8) .
N34 H34 0.87(3) .
C35 C36 1.517(9) .
C35 H35A 0.9900 .
C35 H35B 0.9900 .
C36 C37 1.532(10) .
C36 H36A 0.9900 .
C36 H36B 0.9900 .
C37 N31 1.475(8) 2_745
C37 H37A 0.9900 .
C37 H37B 0.9900 .
N41 C42 1.466(10) .
N41 C47 1.476(9) 2_654
N41 H41 0.87(3) .
C42 C43 1.504(11) .
C42 H42A 0.9900 .
C42 H42B 0.9900 .
C43 N44 1.489(9) .
C43 H43A 0.9900 .
C43 H43B 0.9900 .
N44 C45 1.472(9) .
N44 H44 0.87(3) .
C45 C46 1.523(11) .
C45 H45A 0.9900 .
C45 H45B 0.9900 .
C46 C47 1.527(12) .
C46 H46A 0.9900 .
C46 H46B 0.9900 .
C47 N41 1.476(9) 2_654
C47 H47A 0.9900 .
C47 H47B 0.9900 .

loop_
_geom_hbond_atom_site_label_D
_geom_hbond_atom_site_label_H
_geom_hbond_atom_site_label_A
_geom_hbond_distance_DH
_geom_hbond_distance_HA
_geom_hbond_distance_DA
_geom_hbond_angle_DHA
_geom_hbond_site_symmetry_A
N21 H21 N18 0.87(3) 2.44(5) 3.126(7) 136(6) 2_655
N24 H24 N17 0.87(3) 2.55(4) 3.354(7) 154(6) .
N31 H31 N15 0.87(3) 2.51(5) 3.238(7) 142(6) .
N34 H34 N14 0.87(3) 2.39(4) 3.209(8) 157(6) 2_745
N41 H41 N17 0.87(3) 2.68(5) 3.397(8) 141(6) .

loop_
_geom_torsion_atom_site_label_1
_geom_torsion_atom_site_label_2
_geom_torsion_atom_site_label_3
_geom_torsion_atom_site_label_4
_geom_torsion
_geom_torsion_site_symmetry_1
_geom_torsion_site_symmetry_4
C18 W1 C11 N11 -19(12) . .
C14 W1 C11 N11 -148(12) . .
C12 W1 C11 N11 -77(12) . .
C16 W1 C11 N11 77(12) . .
C15 W1 C11 N11 129(12) . .
C13 W1 C11 N11 -154(12) . .
C17 W1 C11 N11 41(12) . .
W1 C11 N11 Ni2 -17(13) . .
N21 Ni2 N11 C11 -118.0(13) 2_755 .
N21 Ni2 N11 C11 62.0(13) . .
N24 Ni2 N11 C11 157.2(13) 2_755 .
N24 Ni2 N11 C11 -22.8(13) . .
N11 Ni2 N11 C11 -49(100) 2_755 .
C18 W1 C12 N12 169(20) . .
C14 W1 C12 N12 84(20) . .
C16 W1 C12 N12 147(20) . .
C11 W1 C12 N12 -61(20) . .
C15 W1 C12 N12 -10(20) . .
C13 W1 C12 N12 15(20) . .
C17 W1 C12 N12 -124(20) . .
C18 W1 C13 N13 106(5) . .
C14 W1 C13 N13 49(5) . .
C12 W1 C13 N13 144(6) . .
C16 W1 C13 N13 2(6) . .
C11 W1 C13 N13 -135(6) . .
C15 W1 C13 N13 -50(5) . .
C17 W1 C13 N13 -112(5) . .
W1 C13 N13 Ni3 4(6) . .
N34 Ni3 N13 C13 -57.8(10) 2_745 .
N34 Ni3 N13 C13 122.2(10) . .
N31 Ni3 N13 C13 36.7(10) . .
N31 Ni3 N13 C13 -143.3(10) 2_745 .
N13 Ni3 N13 C13 16(100) 2_745 .
C18 W1 C14 N14 158(5) . .
C12 W1 C14 N14 -130(5) . .
C16 W1 C14 N14 86(5) . .
C11 W1 C14 N14 -63(5) . .
C15 W1 C14 N14 15(5) . .
C13 W1 C14 N14 -57(5) . .
C17 W1 C14 N14 102(4) . .
C18 W1 C15 N15 -111(9) . .
C14 W1 C15 N15 -26(9) . .
C12 W1 C15 N15 68(9) . .
C16 W1 C15 N15 -97(9) . .
C11 W1 C15 N15 117(9) . .
C13 W1 C15 N15 42(9) . .
C17 W1 C15 N15 -171(9) . .
C18 W1 C16 N16 33(6) . .
C14 W1 C16 N16 123(6) . .
C12 W1 C16 N16 55(6) . .
C11 W1 C16 N16 -83(6) . .
C15 W1 C16 N16 -138(6) . .
C13 W1 C16 N16 169(6) . .
C17 W1 C16 N16 -47(6) . .
W1 C16 N16 Ni4 20(7) . .
N16 Ni4 N16 C16 169(100) 2_654 .
N41 Ni4 N16 C16 -162.6(14) 2_654 .
N41 Ni4 N16 C16 17.4(14) . .
N44 Ni4 N16 C16 -77.4(14) 2_654 .
N44 Ni4 N16 C16 102.6(14) . .
C18 W1 C17 N17 -119(31) . .
C14 W1 C17 N17 -61(32) . .
C12 W1 C17 N17 177(100) . .
C16 W1 C17 N17 -45(31) . .
C11 W1 C17 N17 110(31) . .
C15 W1 C17 N17 28(31) . .
C13 W1 C17 N17 86(31) . .
C14 W1 C18 N18 -107(9) . .
C12 W1 C18 N18 161(9) . .
C16 W1 C18 N18 -33(9) . .
C11 W1 C18 N18 101(9) . .
C15 W1 C18 N18 -19(9) . .
C13 W1 C18 N18 -160(9) . .
C17 W1 C18 N18 44(9) . .
N21 Ni2 N21 C22 42(100) 2_755 .
N24 Ni2 N21 C22 -164.3(3) 2_755 .
N24 Ni2 N21 C22 15.7(3) . .
N11 Ni2 N21 C22 -72.8(4) . .
N11 Ni2 N21 C22 107.2(4) 2_755 .
N21 Ni2 N21 C27 169(100) 2_755 2_755
N24 Ni2 N21 C27 -36.9(4) 2_755 2_755
N24 Ni2 N21 C27 143.1(4) . 2_755
N11 Ni2 N21 C27 54.5(4) . 2_755
N11 Ni2 N21 C27 -125.5(4) 2_755 2_755
C27 N21 C22 C23 -170.9(5) 2_755 .
Ni2 N21 C22 C23 -42.5(5) . .
N21 C22 C23 N24 57.4(6) . .
C22 C23 N24 C25 -168.9(5) . .
C22 C23 N24 Ni2 -40.8(5) . .
N21 Ni2 N24 C25 -38.4(4) 2_755 .
N21 Ni2 N24 C25 141.6(4) . .
N24 Ni2 N24 C25 -22(100) 2_755 .
N11 Ni2 N24 C25 -128.6(4) . .
N11 Ni2 N24 C25 51.4(4) 2_755 .
N21 Ni2 N24 C23 -166.3(3) 2_755 .
N21 Ni2 N24 C23 13.7(3) . .
N24 Ni2 N24 C23 -150(100) 2_755 .
N11 Ni2 N24 C23 103.6(4) . .
N11 Ni2 N24 C23 -76.4(4) 2_755 .
C23 N24 C25 C26 -179.5(5) . .
Ni2 N24 C25 C26 57.0(6) . .
N24 C25 C26 C27 -72.8(7) . .
C25 C26 C27 N21 70.6(7) . 2_755
N34 Ni3 N31 C37 -39.3(5) 2_745 2_745
N34 Ni3 N31 C37 140.7(5) . 2_745
N31 Ni3 N31 C37 149(100) 2_745 2_745
N13 Ni3 N31 C37 51.1(5) 2_745 2_745
N13 Ni3 N31 C37 -128.9(5) . 2_745
N34 Ni3 N31 C32 -165.6(4) 2_745 .
N34 Ni3 N31 C32 14.4(4) . .
N31 Ni3 N31 C32 23(100) 2_745 .
N13 Ni3 N31 C32 -75.2(4) 2_745 .
N13 Ni3 N31 C32 104.8(4) . .
C37 N31 C32 C33 -169.0(5) 2_745 .
Ni3 N31 C32 C33 -41.4(5) . .
N31 C32 C33 N34 58.3(7) . .
C32 C33 N34 C35 -170.9(5) . .
C32 C33 N34 Ni3 -42.8(6) . .
N34 Ni3 N34 C33 -110(100) 2_745 .
N31 Ni3 N34 C33 15.6(4) . .
N31 Ni3 N34 C33 -164.4(4) 2_745 .
N13 Ni3 N34 C33 107.8(4) 2_745 .
N13 Ni3 N34 C33 -72.2(4) . .
N34 Ni3 N34 C35 16(100) 2_745 .
N31 Ni3 N34 C35 141.7(4) . .
N31 Ni3 N34 C35 -38.3(4) 2_745 .
N13 Ni3 N34 C35 -126.1(4) 2_745 .
N13 Ni3 N34 C35 53.9(4) . .
C33 N34 C35 C36 176.9(6) . .
Ni3 N34 C35 C36 54.7(7) . .
N34 C35 C36 C37 -69.7(8) . .
C35 C36 C37 N31 71.0(7) . 2_745
N16 Ni4 N41 C42 104.3(4) . .
N16 Ni4 N41 C42 -75.7(4) 2_654 .
N41 Ni4 N41 C42 150(100) 2_654 .
N44 Ni4 N41 C42 -165.6(4) 2_654 .
N44 Ni4 N41 C42 14.4(4) . .
N16 Ni4 N41 C47 -129.5(5) . 2_654
N16 Ni4 N41 C47 50.5(5) 2_654 2_654
N41 Ni4 N41 C47 -83(100) 2_654 2_654
N44 Ni4 N41 C47 -39.4(5) 2_654 2_654
N44 Ni4 N41 C47 140.6(5) . 2_654
C47 N41 C42 C43 -168.8(5) 2_654 .
Ni4 N41 C42 C43 -41.7(6) . .
N41 C42 C43 N44 57.8(7) . .
C42 C43 N44 C45 -167.8(6) . .
C42 C43 N44 Ni4 -41.4(6) . .
N16 Ni4 N44 C45 50.9(5) . .
N16 Ni4 N44 C45 -129.1(5) 2_654 .
N41 Ni4 N44 C45 -39.9(5) 2_654 .
N41 Ni4 N44 C45 140.1(5) . .
N44 Ni4 N44 C45 155(100) 2_654 .
N16 Ni4 N44 C43 -74.3(4) . .
N16 Ni4 N44 C43 105.7(4) 2_654 .
N41 Ni4 N44 C43 -165.1(4) 2_654 .
N41 Ni4 N44 C43 14.9(4) . .
N44 Ni4 N44 C43 30(100) 2_654 .
C43 N44 C45 C46 177.8(6) . .
Ni4 N44 C45 C46 56.8(7) . .
N44 C45 C46 C47 -71.2(8) . .
C45 C46 C47 N41 70.8(8) . 2_654
